data_7039270
loop_
_publ_author_name
'Vats, Bal Govind'
'Das, Debasish'
'Sadhu, Biswajit'
'Kannan, S.'
'Pius, I. C.'
'Noronha, D. M.'
'Sundararajan, Mahesh'
'Kumar, Mukesh'

_publ_section_title
;
 Selective recognition of uranyl ions from bulk of thorium(iv) and
 lanthanide(iii) ions by tetraalkyl urea: a combined experimental and
 quantum chemical study.
;
_journal_issue 25
_journal_name_full 'Dalton transactions (Cambridge, England : 2003)'
_journal_page_first 10319
_journal_page_last 10325
_journal_paper_doi 10.1039/c6dt01191h
_journal_volume 45
_journal_year 2016
_chemical_formula_moiety 'C26 H56 N6 O10 U'
_chemical_formula_sum 'C26 H56 N6 O10 U'
_chemical_formula_weight 850.79
_space_group_crystal_system triclinic
_space_group_IT_number 2
_space_group_name_Hall '-P 1'
_space_group_name_H-M_alt 'P -1'
_symmetry_space_group_name_Hall '-P 1'
_symmetry_space_group_name_H-M 'P -1'
_atom_sites_solution_hydrogens geom
_audit_creation_date 2016-04-12
_audit_creation_method
;
Olex2 1.2
(compiled 2015.09.30 svn.r3233 for OlexSys, GUI svn.r5103)
;
_audit_update_record
;
2016-04-12 deposited with the CCDC.
2016-05-12 downloaded from the CCDC.
;
_cell_angle_alpha 88.045(6)
_cell_angle_beta 79.572(6)
_cell_angle_gamma 76.641(7)
_cell_formula_units_Z 2
_cell_length_a 9.4988(7)
_cell_length_b 10.8674(9)
_cell_length_c 18.8816(12)
_cell_measurement_reflns_used 3318
_cell_measurement_temperature 293
_cell_measurement_theta_max 69.7440
_cell_measurement_theta_min 4.1780
_cell_volume 1865.0(2)
_computing_cell_refinement
;
CrysAlisPro, Agilent Technologies,
Version 1.171.36.32 (release 02-08-2013 CrysAlis171 .NET)
(compiled Aug  2 2013,16:46:58)
;
_computing_data_collection
;
CrysAlisPro, Agilent Technologies,
Version 1.171.36.32 (release 02-08-2013 CrysAlis171 .NET)
(compiled Aug  2 2013,16:46:58)
;
_computing_data_reduction
;
CrysAlisPro, Agilent Technologies,
Version 1.171.36.32 (release 02-08-2013 CrysAlis171 .NET)
(compiled Aug  2 2013,16:46:58)
;
_computing_molecular_graphics 'Olex2 (Dolomanov et al., 2009)'
_computing_publication_material 'Olex2 (Dolomanov et al., 2009)'
_computing_structure_refinement 'ShelXL (Sheldrick, 2015)'
_computing_structure_solution 'olex2.solve (Bourhis et al., 2015)'
_diffrn_ambient_temperature 293
_diffrn_detector_area_resol_mean 8.3200
_diffrn_measured_fraction_theta_full 0.986
_diffrn_measured_fraction_theta_max 0.954
_diffrn_measurement_details
;
  1 omega   64.00  100.00   1.0000    1.0000
omega____ theta____ kappa____ phi______ frames
    -        0.0000  178.0000  150.0000 36

  2 omega  -16.00   26.00   1.0000    1.0000
omega____ theta____ kappa____ phi______ frames
    -        0.0000   77.0000 -150.0000 42

  3 omega   42.00  102.00   1.0000    1.0000
omega____ theta____ kappa____ phi______ frames
    -        0.0000   77.0000 -150.0000 60

  4 omega   37.00   71.00   1.0000    1.0000
omega____ theta____ kappa____ phi______ frames
    -        0.0000  178.0000  -90.0000 34

  5 omega  -67.00   25.00   1.0000    1.7800
omega____ theta____ kappa____ phi______ frames
    -      -54.7289   30.0000 -120.0000 92

  6 omega -121.00   -4.00   1.0000    1.7800
omega____ theta____ kappa____ phi______ frames
    -      -54.7289  126.0000   60.0000 117

  7 omega  -77.00  -38.00   1.0000    1.7800
omega____ theta____ kappa____ phi______ frames
    -      -54.7289   45.0000  -30.0000 39

  8 omega -150.00 -118.00   1.0000    1.7800
omega____ theta____ kappa____ phi______ frames
    -      -54.7289 -126.0000   60.0000 32

  9 omega -156.00  -80.00   1.0000    1.7800
omega____ theta____ kappa____ phi______ frames
    -      -54.7289  -95.0000 -180.0000 76

 10 omega -145.00 -105.00   1.0000    1.7800
omega____ theta____ kappa____ phi______ frames
    -      -54.7289 -126.0000  -60.0000 40

 11 omega   11.00  146.00   1.0000    1.7800
omega____ theta____ kappa____ phi______ frames
    -       54.7289   45.0000   68.0000 135

 12 omega   -4.00   21.00   1.0000    1.7800
omega____ theta____ kappa____ phi______ frames
    -       54.7289  -30.0000 -180.0000 25

 13 omega  -43.00  -18.00   1.0000    1.7800
omega____ theta____ kappa____ phi______ frames
    -       54.7289  -30.0000 -180.0000 25

 14 omega   71.00  113.00   1.0000    1.7800
omega____ theta____ kappa____ phi______ frames
    -      109.4577 -112.0000   30.0000 42

 15 omega   64.00   90.00   1.0000    1.7800
omega____ theta____ kappa____ phi______ frames
    -      109.4577  178.0000   90.0000 26

 16 omega   84.00  158.00   1.0000    1.7800
omega____ theta____ kappa____ phi______ frames
    -      109.4577  112.0000   90.0000 74

 17 omega   40.00   98.00   1.0000    1.7800
omega____ theta____ kappa____ phi______ frames
    -      109.4577 -112.0000  -30.0000 58

 18 omega    8.00   37.00   1.0000    1.7800
omega____ theta____ kappa____ phi______ frames
    -      109.4577 -112.0000  -30.0000 29

 19 omega   15.00  150.00   1.0000    1.7800
omega____ theta____ kappa____ phi______ frames
    -      109.4577  -92.0000   60.0000 135

 20 omega   68.00  114.00   1.0000    1.7800
omega____ theta____ kappa____ phi______ frames
    -      109.4577 -112.0000  -90.0000 46

 21 omega   59.00   96.00   1.0000    1.7800
omega____ theta____ kappa____ phi______ frames
    -      109.4577   77.0000  120.0000 37

 22 omega   62.00  157.00   1.0000    1.7800
omega____ theta____ kappa____ phi______ frames
    -      109.4577   50.0000 -180.0000 95

 23 omega  113.00  142.00   1.0000    1.7800
omega____ theta____ kappa____ phi______ frames
    -      109.4577   77.0000  120.0000 29

 24 omega   80.00  140.00   1.0000    1.7800
omega____ theta____ kappa____ phi______ frames
    -      109.4577  112.0000 -120.0000 60

 25 omega   94.00  136.00   1.0000    1.7800
omega____ theta____ kappa____ phi______ frames
    -      109.4577  178.0000  -30.0000 42

 26 omega   38.00   64.00   1.0000    1.7800
omega____ theta____ kappa____ phi______ frames
    -      109.4577  -38.0000  150.0000 26

 27 omega   42.00   68.00   1.0000    1.7800
omega____ theta____ kappa____ phi______ frames
    -      109.4577  178.0000  -30.0000 26

 28 omega   80.00  158.00   1.0000    1.7800
omega____ theta____ kappa____ phi______ frames
    -      109.4577  112.0000 -150.0000 78

 29 omega  103.00  130.00   1.0000    1.7800
omega____ theta____ kappa____ phi______ frames
    -      109.4577  178.0000   90.0000 27

 30 omega   65.00  108.00   1.0000    1.7800
omega____ theta____ kappa____ phi______ frames
    -      109.4577 -112.0000 -180.0000 43

 31 omega   12.00   80.00   1.0000    1.7800
omega____ theta____ kappa____ phi______ frames
    -      109.4577  -50.0000 -150.0000 68

 32 omega    8.00   33.00   1.0000    1.7800
omega____ theta____ kappa____ phi______ frames
    -      109.4577 -112.0000  -90.0000 25

 33 omega   14.00   70.00   1.0000    1.7800
omega____ theta____ kappa____ phi______ frames
    -      109.4577  -50.0000  -30.0000 56
;
_diffrn_measurement_device_type 'SuperNova, Single source at offset, Titan'
_diffrn_measurement_method '\w scans'
_diffrn_orient_matrix_UB_11 -0.1166617000
_diffrn_orient_matrix_UB_12 0.0409776000
_diffrn_orient_matrix_UB_13 -0.0484264000
_diffrn_orient_matrix_UB_21 -0.0290927000
_diffrn_orient_matrix_UB_22 -0.1340037000
_diffrn_orient_matrix_UB_23 0.0044938000
_diffrn_orient_matrix_UB_31 -0.1193355000
_diffrn_orient_matrix_UB_32 0.0399327000
_diffrn_orient_matrix_UB_33 0.0672137000
_diffrn_radiation_monochromator mirror
_diffrn_radiation_type CuK\a
_diffrn_radiation_wavelength 1.54184
_diffrn_reflns_av_R_equivalents 0.1038
_diffrn_reflns_av_unetI/netI 0.1411
_diffrn_reflns_Laue_measured_fraction_full 0.986
_diffrn_reflns_Laue_measured_fraction_max 0.954
_diffrn_reflns_limit_h_max 10
_diffrn_reflns_limit_h_min -11
_diffrn_reflns_limit_k_max 13
_diffrn_reflns_limit_k_min -13
_diffrn_reflns_limit_l_max 22
_diffrn_reflns_limit_l_min -22
_diffrn_reflns_number 11777
_diffrn_reflns_point_group_measured_fraction_full 0.986
_diffrn_reflns_point_group_measured_fraction_max 0.954
_diffrn_reflns_theta_full 67.684
_diffrn_reflns_theta_max 70.937
_diffrn_reflns_theta_min 4.181
_diffrn_source 'SuperNova (Cu) X-ray Source'
_exptl_absorpt_coefficient_mu 12.703
_exptl_absorpt_correction_T_max 0.546
_exptl_absorpt_correction_T_min 0.129
_exptl_absorpt_correction_type analytical
_exptl_absorpt_process_details
;
CrysAlisPro, Agilent Technologies,
Version 1.171.36.32 (release 02-08-2013 CrysAlis171 .NET)
(compiled Aug  2 2013,16:46:58)
Analytical numeric absorption correction using a multifaceted crystal
            model based on expressions derived by R.C. Clark & J.S. Reid.
(Clark, R. C. & Reid, J. S. (1995). Acta Cryst. A51, 887-897)
;
_exptl_crystal_colour yellowish
_exptl_crystal_colour_modifier yellowish
_exptl_crystal_density_diffrn 1.515
_exptl_crystal_description block
_exptl_crystal_F_000 852
_exptl_crystal_size_max 0.2943
_exptl_crystal_size_mid 0.1499
_exptl_crystal_size_min 0.0766
_refine_diff_density_max 1.889
_refine_diff_density_min -2.506
_refine_diff_density_rms 0.193
_refine_ls_extinction_coef 0.00159(13)
_refine_ls_extinction_expression Fc^*^=kFc[1+0.001xFc^2^\l^3^/sin(2\q)]^-1/4^
_refine_ls_extinction_method 'SHELXL-2014/7 (Sheldrick 2014'
_refine_ls_goodness_of_fit_ref 1.078
_refine_ls_hydrogen_treatment constr
_refine_ls_matrix_type full
_refine_ls_number_parameters 401
_refine_ls_number_reflns 6875
_refine_ls_number_restraints 108
_refine_ls_restrained_S_all 1.072
_refine_ls_R_factor_all 0.1550
_refine_ls_R_factor_gt 0.0785
_refine_ls_shift/su_max 0.002
_refine_ls_shift/su_mean 0.000
_refine_ls_structure_factor_coef Fsqd
_refine_ls_weighting_details 'w=1/[\s^2^(Fo^2^)+(0.0694P)^2^+15.4776P] where P=(Fo^2^+2Fc^2^)/3'
_refine_ls_weighting_scheme calc
_refine_ls_wR_factor_gt 0.1755
_refine_ls_wR_factor_ref 0.2229
_reflns_Friedel_coverage 0.000
_reflns_number_gt 3822
_reflns_number_total 6875
_reflns_threshold_expression 'I > 2\s(I)'
_cod_data_source_file c6dt01191h2.cif
_cod_data_source_block exp_22
_cod_depositor_comments 'Adding full bibliography for 7039269--7039271.cif.'
_cod_database_code 7039270
_chemical_oxdiff_formula 'C26 H56 N4 O10 U1'
_shelx_space_group_comment
;
The symmetry employed for this shelxl refinement is uniquely defined
by the following loop, which should always be used as a source of
symmetry information in preference to the above space-group names.
They are only intended as comments.
;
_reflns_odcompleteness_completeness 98.66
_reflns_odcompleteness_iscentric 1
_reflns_odcompleteness_theta 66.97
_olex2_refinement_description
;
1. Fixed Uiso
 At 1.2 times of:
  All C(H) groups, All C(H,H) groups
 At 1.5 times of:
  All C(H,H,H) groups
2. Uiso/Uaniso restraints and constraints
C22 \\sim C20: within 2A with sigma of 0.04 and sigma for terminal atoms of 0.08
C24 \\sim C26 \\sim C25: within 2A with sigma of 0.04 and sigma for terminal
atoms of 0.08
C8 \\sim C7 \\sim C9: within 2A with sigma of 0.04 and sigma for terminal atoms
of 0.08
C11 \\sim C13 \\sim C12: within 2A with sigma of 0.04 and sigma for terminal
atoms of 0.08
C19 \\sim C20: within 2A with sigma of 0.04 and sigma for terminal atoms of 0.08
U1 \\sim O4 \\sim N3 \\sim O3 \\sim O1 \\sim O6 \\sim O8 \\sim N6 \\sim O9
\\sim O2 \\sim O7: within 2A with sigma of 0.04 and sigma for terminal atoms of
0.08
U1 \\sim O6 \\sim O8 \\sim O7 \\sim O9 \\sim N6 \\sim O4 \\sim O1 \\sim N3
\\sim O3 \\sim O2: within 2A with sigma of 0.04 and sigma for terminal atoms of
0.08
C19 \\sim C20 \\sim C21 \\sim C22: within 2A with sigma of 0.04 and sigma for
terminal atoms of 0.08
C23 \\sim C24 \\sim C25 \\sim C26: within 2A with sigma of 0.04 and sigma for
terminal atoms of 0.08
C18 \\sim C17: within 2A with sigma of 0.04 and sigma for terminal atoms of 0.08
C15 \\sim C16: within 2A with sigma of 0.04 and sigma for terminal atoms of 0.08
3.a Ternary CH refined with riding coordinates:
 C7(H7), C11(H11), C20(H20), C24(H24)
3.b Secondary CH2 refined with riding coordinates:
 C10(H10A,H10B), C6(H6A,H6B), C4(H4A,H4B), C2(H2A,H2B), C19(H19A,H19B),
 C23(H23A,H23B), C17(H17A,H17B), C15(H15A,H15B)
3.c Idealised Me refined as rotating group:
 C9(H9A,H9B,H9C), C8(H8A,H8B,H8C), C13(H13A,H13B,H13C), C12(H12A,H12B,H12C),
 C5(H5A,H5B,H5C), C3(H3A,H3B,H3C), C22(H22A,H22B,H22C), C26(H26A,H26B,H26C),
 C25(H25A,H25B,H25C), C16(H16A,H16B,H16C), C18(H18A,H18B,H18C), C21(H21A,H21B,
 H21C)
;
_shelx_shelxl_version_number 2014/7
_olex2_date_sample_data_collection 1386657815.15
_olex2_submission_special_instructions 'No special instructions were received'

loop_
_space_group_symop_operation_xyz
'x, y, z'
'-x, -y, -z'

loop_
_atom_site_label
_atom_site_type_symbol
_atom_site_fract_x
_atom_site_fract_y
_atom_site_fract_z
_atom_site_U_iso_or_equiv
_atom_site_adp_type
_atom_site_occupancy
_atom_site_site_symmetry_order
_atom_site_calc_flag
_atom_site_refinement_flags_posn
_atom_site_refinement_flags_adp
U1 U 0.20511(7) 0.56445(6) 0.25627(3) 0.0668(3) Uani 1 1 d . U
N2 N 0.5236(15) 0.8079(13) 0.2026(8) 0.062(4) Uani 1 1 d . .
N5 N -0.0134(18) 0.2615(14) 0.2908(8) 0.072(4) Uani 1 1 d . .
N4 N 0.0687(17) 0.2682(15) 0.3972(9) 0.075(4) Uani 1 1 d . .
N1 N 0.4682(15) 0.7542(14) 0.0938(7) 0.064(4) Uani 1 1 d . .
C10 C 0.6098(19) 0.7551(17) 0.0460(9) 0.065(5) Uani 1 1 d . .
H10A H 0.6700 0.7902 0.0726 0.078 Uiso 1 1 calc R .
H10B H 0.5907 0.8107 0.0059 0.078 Uiso 1 1 calc R .
O6 O 0.0998(13) 0.5862(11) 0.1881(5) 0.069(3) Uani 1 1 d . U
O1 O 0.3115(13) 0.5425(12) 0.3238(6) 0.072(3) Uani 1 1 d . U
C7 C 0.222(2) 0.8317(19) 0.0625(12) 0.088(6) Uani 1 1 d . U
H7 H 0.1807 0.8493 0.1135 0.106 Uiso 1 1 calc R .
C9 C 0.259(3) 0.949(2) 0.0293(13) 0.113(8) Uani 1 1 d . U
H9A H 0.2962 0.9344 -0.0212 0.170 Uiso 1 1 calc GR .
H9B H 0.3333 0.9707 0.0518 0.170 Uiso 1 1 calc GR .
H9C H 0.1731 1.0165 0.0360 0.170 Uiso 1 1 calc GR .
C8 C 0.105(3) 0.795(2) 0.0267(14) 0.117(8) Uani 1 1 d . U
H8A H 0.0140 0.8563 0.0385 0.175 Uiso 1 1 calc GR .
H8B H 0.0916 0.7131 0.0436 0.175 Uiso 1 1 calc GR .
H8C H 0.1369 0.7911 -0.0246 0.175 Uiso 1 1 calc GR .
C6 C 0.358(2) 0.7218(17) 0.0573(9) 0.066(5) Uani 1 1 d . .
H6A H 0.3291 0.6472 0.0792 0.079 Uiso 1 1 calc R .
H6B H 0.3998 0.7024 0.0071 0.079 Uiso 1 1 calc R .
C11 C 0.696(2) 0.627(2) 0.0167(11) 0.081(6) Uani 1 1 d . U
H11 H 0.6305 0.5874 -0.0049 0.098 Uiso 1 1 calc R .
C13 C 0.822(2) 0.642(2) -0.0415(11) 0.102(7) Uani 1 1 d . U
H13A H 0.7839 0.6873 -0.0811 0.153 Uiso 1 1 calc GR .
H13B H 0.8807 0.5606 -0.0576 0.153 Uiso 1 1 calc GR .
H13C H 0.8813 0.6892 -0.0226 0.153 Uiso 1 1 calc GR .
C12 C 0.745(2) 0.544(2) 0.0769(14) 0.120(9) Uani 1 1 d . U
H12A H 0.7903 0.5894 0.1056 0.180 Uiso 1 1 calc GR .
H12B H 0.8139 0.4691 0.0575 0.180 Uiso 1 1 calc GR .
H12C H 0.6610 0.5218 0.1064 0.180 Uiso 1 1 calc GR .
C4 C 0.560(2) 0.931(2) 0.1802(11) 0.088(6) Uani 1 1 d . .
H4A H 0.4959 0.9968 0.2119 0.106 Uiso 1 1 calc R .
H4B H 0.5406 0.9493 0.1318 0.106 Uiso 1 1 calc R .
C5 C 0.720(3) 0.933(2) 0.1815(13) 0.126(10) Uani 1 1 d . .
H5A H 0.7840 0.8682 0.1499 0.188 Uiso 1 1 calc GR .
H5B H 0.7389 0.9180 0.2296 0.188 Uiso 1 1 calc GR .
H5C H 0.7368 1.0140 0.1657 0.188 Uiso 1 1 calc GR .
C2 C 0.522(3) 0.779(2) 0.2787(10) 0.095(7) Uani 1 1 d . .
H2A H 0.4227 0.7762 0.3015 0.113 Uiso 1 1 calc R .
H2B H 0.5493 0.8466 0.3015 0.113 Uiso 1 1 calc R .
C3 C 0.624(3) 0.656(3) 0.2907(14) 0.136(11) Uani 1 1 d . .
H3A H 0.6015 0.5893 0.2658 0.203 Uiso 1 1 calc GR .
H3B H 0.6132 0.6381 0.3413 0.203 Uiso 1 1 calc GR .
H3C H 0.7239 0.6612 0.2726 0.203 Uiso 1 1 calc GR .
C1 C 0.447(2) 0.750(2) 0.1651(10) 0.073(5) Uani 1 1 d . .
C20 C 0.295(4) 0.198(3) 0.4511(18) 0.145(10) Uani 1 1 d . U
H20 H 0.2520 0.1330 0.4778 0.174 Uiso 1 1 calc R .
C22 C 0.380(4) 0.251(4) 0.499(2) 0.198(15) Uani 1 1 d . U
H22A H 0.4269 0.3118 0.4733 0.298 Uiso 1 1 calc GR .
H22B H 0.4528 0.1827 0.5141 0.298 Uiso 1 1 calc GR .
H22C H 0.3132 0.2899 0.5411 0.298 Uiso 1 1 calc GR .
C19 C 0.168(3) 0.307(2) 0.4354(11) 0.089(6) Uani 1 1 d . U
H19A H 0.1128 0.3455 0.4807 0.107 Uiso 1 1 calc R .
H19B H 0.2089 0.3710 0.4076 0.107 Uiso 1 1 calc R .
C24 C -0.148(3) 0.277(3) 0.4971(13) 0.114(8) Uani 1 1 d . U
H24 H -0.0965 0.3091 0.5301 0.136 Uiso 1 1 calc R .
C26 C -0.235(3) 0.186(3) 0.5401(13) 0.147(11) Uani 1 1 d . U
H26A H -0.3209 0.2343 0.5706 0.220 Uiso 1 1 calc GR .
H26B H -0.1742 0.1316 0.5692 0.220 Uiso 1 1 calc GR .
H26C H -0.2650 0.1355 0.5073 0.220 Uiso 1 1 calc GR .
C25 C -0.239(3) 0.384(3) 0.4668(17) 0.151(11) Uani 1 1 d . U
H25A H -0.2862 0.3550 0.4320 0.227 Uiso 1 1 calc GR .
H25B H -0.1781 0.4386 0.4437 0.227 Uiso 1 1 calc GR .
H25C H -0.3118 0.4299 0.5045 0.227 Uiso 1 1 calc GR .
C23 C -0.032(2) 0.195(2) 0.4394(11) 0.091(6) Uani 1 1 d . U
H23A H 0.0257 0.1250 0.4626 0.109 Uiso 1 1 calc R .
H23B H -0.0808 0.1601 0.4068 0.109 Uiso 1 1 calc R .
C17 C 0.027(3) 0.1245(19) 0.2820(11) 0.101(7) Uani 1 1 d . U
H17A H -0.0611 0.0925 0.2871 0.121 Uiso 1 1 calc R .
H17B H 0.0803 0.0878 0.3199 0.121 Uiso 1 1 calc R .
C15 C -0.090(3) 0.334(2) 0.2367(13) 0.105(8) Uani 1 1 d . U
H15A H -0.0273 0.3197 0.1898 0.126 Uiso 1 1 calc R .
H15B H -0.1106 0.4234 0.2480 0.126 Uiso 1 1 calc R .
C16 C -0.229(3) 0.298(3) 0.2337(16) 0.152(11) Uani 1 1 d . U
H16A H -0.2676 0.3360 0.1923 0.227 Uiso 1 1 calc GR .
H16B H -0.2992 0.3273 0.2766 0.227 Uiso 1 1 calc GR .
H16C H -0.2121 0.2078 0.2301 0.227 Uiso 1 1 calc GR .
C14 C 0.042(2) 0.321(2) 0.3351(11) 0.082(6) Uani 1 1 d . .
O9 O 0.1030(17) 0.7962(13) 0.2900(7) 0.095(4) Uani 1 1 d . U
O8 O -0.0206(16) 0.6696(14) 0.3447(8) 0.096(4) Uani 1 1 d . U
O10 O -0.094(2) 0.8731(16) 0.3640(10) 0.131(7) Uani 1 1 d . .
N6 N -0.007(2) 0.779(2) 0.3345(9) 0.092(5) Uani 1 1 d . U
O7 O 0.0704(15) 0.4299(15) 0.3193(7) 0.091(4) Uani 1 1 d . U
O2 O 0.3518(15) 0.6988(14) 0.1995(6) 0.087(4) Uani 1 1 d . U
O4 O 0.3052(17) 0.3329(12) 0.2225(7) 0.088(4) Uani 1 1 d . U
O3 O 0.4229(16) 0.4545(15) 0.1638(8) 0.093(4) Uani 1 1 d . U
O5 O 0.4847(18) 0.2563(16) 0.1406(8) 0.108(5) Uani 1 1 d . .
N3 N 0.404(2) 0.3448(19) 0.1745(9) 0.083(5) Uani 1 1 d . U
C18 C 0.122(4) 0.083(2) 0.2098(15) 0.173(14) Uani 1 1 d . U
H18A H 0.0722 0.1223 0.1721 0.259 Uiso 1 1 calc GR .
H18B H 0.1410 -0.0070 0.2053 0.259 Uiso 1 1 calc GR .
H18C H 0.2137 0.1084 0.2062 0.259 Uiso 1 1 calc GR .
C21 C 0.389(4) 0.141(4) 0.386(2) 0.231(19) Uani 1 1 d . U
H21A H 0.4330 0.2038 0.3595 0.347 Uiso 1 1 calc GR .
H21B H 0.3316 0.1093 0.3575 0.347 Uiso 1 1 calc GR .
H21C H 0.4644 0.0734 0.3987 0.347 Uiso 1 1 calc GR .

loop_
_atom_site_aniso_label
_atom_site_aniso_U_11
_atom_site_aniso_U_22
_atom_site_aniso_U_33
_atom_site_aniso_U_23
_atom_site_aniso_U_13
_atom_site_aniso_U_12
U1 0.0787(5) 0.0703(5) 0.0564(4) 0.0050(3) -0.0004(3) -0.0366(3)
N2 0.063(9) 0.060(9) 0.064(9) -0.003(7) -0.001(7) -0.022(7)
N5 0.100(12) 0.056(10) 0.066(10) 0.009(8) -0.018(9) -0.028(9)
N4 0.089(11) 0.072(11) 0.070(10) 0.006(8) -0.003(9) -0.044(9)
N1 0.071(9) 0.071(10) 0.052(9) -0.006(7) 0.001(7) -0.029(8)
C10 0.077(12) 0.061(12) 0.063(11) 0.000(9) -0.003(9) -0.031(9)
O6 0.089(8) 0.089(9) 0.047(6) 0.026(6) -0.033(6) -0.044(7)
O1 0.087(8) 0.094(9) 0.050(7) 0.032(6) -0.035(6) -0.037(7)
C7 0.109(16) 0.063(13) 0.103(16) -0.002(11) -0.016(13) -0.043(12)
C9 0.109(18) 0.091(18) 0.13(2) 0.008(15) -0.016(15) -0.011(14)
C8 0.108(18) 0.11(2) 0.14(2) 0.009(17) -0.045(16) -0.029(16)
C6 0.087(13) 0.064(12) 0.043(9) 0.007(8) 0.002(9) -0.020(10)
C11 0.073(12) 0.096(16) 0.076(13) -0.013(12) 0.009(10) -0.037(11)
C13 0.090(15) 0.13(2) 0.084(15) -0.037(14) 0.015(12) -0.039(14)
C12 0.084(15) 0.11(2) 0.14(2) 0.009(17) 0.028(15) 0.000(14)
C4 0.081(14) 0.094(17) 0.094(15) -0.015(12) 0.001(11) -0.039(12)
C5 0.17(3) 0.14(2) 0.103(18) 0.008(16) -0.029(17) -0.11(2)
C2 0.108(17) 0.15(2) 0.043(11) -0.003(13) -0.016(11) -0.054(17)
C3 0.090(18) 0.20(3) 0.12(2) 0.03(2) -0.037(16) -0.03(2)
C1 0.082(13) 0.087(15) 0.049(11) 0.004(10) -0.008(10) -0.021(11)
C20 0.14(2) 0.17(3) 0.14(2) 0.01(2) -0.032(19) -0.054(19)
C22 0.15(3) 0.26(4) 0.20(3) -0.01(3) -0.07(3) -0.04(3)
C19 0.108(16) 0.084(16) 0.086(14) 0.016(12) -0.017(12) -0.044(13)
C24 0.120(18) 0.15(2) 0.079(15) 0.011(15) 0.005(13) -0.064(16)
C26 0.16(2) 0.20(3) 0.100(18) 0.035(19) 0.014(17) -0.10(2)
C25 0.13(2) 0.14(3) 0.16(3) 0.00(2) 0.03(2) -0.02(2)
C23 0.104(15) 0.100(16) 0.078(13) 0.011(12) -0.002(11) -0.055(13)
C17 0.15(2) 0.066(14) 0.090(16) -0.009(12) 0.006(14) -0.050(14)
C15 0.119(19) 0.12(2) 0.098(17) 0.020(15) -0.023(14) -0.067(16)
C16 0.18(3) 0.15(3) 0.16(3) 0.05(2) -0.08(2) -0.08(2)
C14 0.077(13) 0.113(19) 0.055(12) -0.008(13) 0.007(10) -0.036(13)
O9 0.126(12) 0.084(10) 0.074(9) 0.008(7) 0.003(8) -0.041(9)
O8 0.108(10) 0.082(10) 0.101(10) 0.006(8) 0.005(8) -0.045(9)
O10 0.128(14) 0.081(12) 0.151(16) -0.010(11) 0.032(12) -0.002(10)
N6 0.110(13) 0.084(13) 0.069(11) 0.005(10) 0.016(9) -0.024(11)
O7 0.090(10) 0.112(12) 0.075(9) -0.009(8) -0.002(7) -0.038(9)
O2 0.091(10) 0.120(12) 0.049(7) -0.002(7) 0.004(7) -0.036(9)
O4 0.130(11) 0.071(9) 0.055(8) 0.001(7) 0.015(8) -0.030(8)
O3 0.099(10) 0.085(11) 0.099(10) 0.005(8) -0.003(8) -0.039(9)
O5 0.108(12) 0.097(12) 0.104(12) -0.011(10) 0.004(9) -0.012(10)
N3 0.091(12) 0.078(12) 0.068(10) -0.023(10) 0.007(9) -0.009(10)
C18 0.28(4) 0.073(17) 0.13(2) -0.028(16) 0.08(2) -0.06(2)
C21 0.15(3) 0.33(5) 0.16(3) -0.04(3) -0.03(3) 0.04(3)

loop_
_atom_type_symbol
_atom_type_description
_atom_type_scat_dispersion_real
_atom_type_scat_dispersion_imag
_atom_type_scat_source
C C 0.0181 0.0091 'International Tables Vol C Tables 4.2.6.8 and 6.1.1.4'
H H 0.0000 0.0000 'International Tables Vol C Tables 4.2.6.8 and 6.1.1.4'
N N 0.0311 0.0180 'International Tables Vol C Tables 4.2.6.8 and 6.1.1.4'
O O 0.0492 0.0322 'International Tables Vol C Tables 4.2.6.8 and 6.1.1.4'
U U -4.3638 13.4090 'International Tables Vol C Tables 4.2.6.8 and 6.1.1.4'

loop_
_exptl_crystal_face_index_h
_exptl_crystal_face_index_k
_exptl_crystal_face_index_l
_exptl_crystal_face_perp_dist
_exptl_oxdiff_crystal_face_indexfrac_h
_exptl_oxdiff_crystal_face_indexfrac_k
_exptl_oxdiff_crystal_face_indexfrac_l
_exptl_oxdiff_crystal_face_x
_exptl_oxdiff_crystal_face_y
_exptl_oxdiff_crystal_face_z
-2 -7 0 0.0803 -2.0115 -7.0116 -0.0153 -0.0519 0.9980 -0.0410
0 -6 4 0.1050 -0.0192 -6.0161 3.9934 -0.4377 0.8247 0.0305
-6 -3 -4 0.0570 -5.9960 -2.9955 -4.0337 0.7721 0.5577 0.3248
0 6 -4 0.0279 0.0192 6.0161 -3.9934 0.4377 -0.8247 -0.0305
-2 0 11 0.1358 -2.0050 -0.0129 10.9999 -0.2993 0.1095 0.9781
-3 5 -3 0.0323 -2.9851 5.0159 -3.0128 0.6997 -0.5988 0.3540
6 -1 4 0.0147 5.9895 -1.0122 4.0318 -0.9355 -0.0205 -0.4842
3 -1 -9 0.1000 3.0200 -0.9945 -8.9741 0.0415 0.0051 -1.0033
-5 2 -6 0.0620 -4.9830 2.0155 -6.0234 0.9556 -0.1522 0.2703

loop_
_geom_angle_atom_site_label_1
_geom_angle_atom_site_label_2
_geom_angle_atom_site_label_3
_geom_angle
O6 U1 O9 88.5(5)
O6 U1 O8 89.4(5)
O6 U1 N6 88.6(6)
O6 U1 O7 92.4(5)
O6 U1 O2 91.9(5)
O6 U1 O4 91.2(5)
O6 U1 O3 88.0(5)
O6 U1 N3 88.6(5)
O1 U1 O6 179.6(6)
O1 U1 O9 91.7(5)
O1 U1 O8 91.0(5)
O1 U1 N6 91.7(6)
O1 U1 O7 87.8(5)
O1 U1 O2 87.8(5)
O1 U1 O4 88.6(5)
O1 U1 O3 91.6(5)
O1 U1 N3 91.1(6)
O9 U1 N6 25.2(4)
O9 U1 O3 131.7(5)
O9 U1 N3 156.5(5)
O8 U1 O9 49.8(4)
O8 U1 N6 24.6(4)
O8 U1 O4 129.9(4)
O8 U1 O3 177.0(5)
O8 U1 N3 153.5(5)
N6 U1 N3 176.7(5)
O7 U1 O9 113.9(5)
O7 U1 O8 64.1(5)
O7 U1 N6 88.7(5)
O7 U1 O2 175.7(5)
O7 U1 O4 65.8(5)
O7 U1 O3 114.4(5)
O7 U1 N3 89.5(5)
O2 U1 O9 66.1(5)
O2 U1 O8 115.8(5)
O2 U1 N6 91.3(5)
O2 U1 O4 114.2(4)
O2 U1 O3 65.9(5)
O2 U1 N3 90.7(5)
O4 U1 O9 179.6(5)
O4 U1 N6 154.5(5)
O4 U1 O3 48.6(4)
O4 U1 N3 23.8(4)
O3 U1 N6 156.8(5)
O3 U1 N3 24.9(4)
C2 N2 C4 114.6(16)
C1 N2 C4 122.0(16)
C1 N2 C2 119.1(15)
C17 N5 C15 117.0(18)
C14 N5 C17 122.2(19)
C14 N5 C15 119.4(18)
C19 N4 C23 115.7(16)
C14 N4 C19 121.0(16)
C14 N4 C23 121.0(17)
C6 N1 C10 114.3(13)
C1 N1 C10 125.5(16)
C1 N1 C6 118.3(14)
N1 C10 C11 114.5(14)
C9 C7 C8 110(2)
C9 C7 C6 111.8(18)
C8 C7 C6 110.1(17)
N1 C6 C7 110.7(15)
C13 C11 C10 109.5(17)
C12 C11 C10 109.7(17)
C12 C11 C13 113.0(19)
N2 C4 C5 113.4(19)
N2 C2 C3 112.8(19)
N1 C1 N2 120.8(17)
O2 C1 N2 118.2(16)
O2 C1 N1 120.9(18)
C22 C20 C19 108(3)
C21 C20 C22 112(3)
C21 C20 C19 113(3)
N4 C19 C20 114(2)
C25 C24 C26 114(2)
C25 C24 C23 113(2)
C23 C24 C26 106(2)
N4 C23 C24 112.5(18)
N5 C17 C18 112.4(17)
N5 C15 C16 112.0(19)
N5 C14 N4 120(2)
O7 C14 N5 121(2)
O7 C14 N4 119.2(19)
N6 O9 U1 95.7(12)
N6 O8 U1 96.9(12)
O9 N6 U1 59.1(11)
O8 N6 U1 58.5(11)
O8 N6 O9 117.6(19)
O10 N6 U1 176.5(15)
O10 N6 O9 118(2)
O10 N6 O8 124.4(18)
C14 O7 U1 153.9(13)
C1 O2 U1 168.7(14)
N3 O4 U1 98.2(12)
N3 O3 U1 96.6(11)
O4 N3 U1 58.0(10)
O4 N3 O3 116.4(17)
O4 N3 O5 123(2)
O3 N3 U1 58.5(10)
O5 N3 U1 179.3(16)
O5 N3 O3 120.8(19)

loop_
_geom_bond_atom_site_label_1
_geom_bond_atom_site_label_2
_geom_bond_distance
U1 O6 1.746(10)
U1 O1 1.744(10)
U1 O9 2.539(14)
U1 O8 2.528(14)
U1 N6 2.94(2)
U1 O7 2.321(15)
U1 O2 2.348(13)
U1 O4 2.535(13)
U1 O3 2.540(14)
U1 N3 2.958(18)
N2 C4 1.48(2)
N2 C2 1.46(2)
N2 C1 1.36(2)
N5 C17 1.46(2)
N5 C15 1.46(3)
N5 C14 1.32(2)
N4 C19 1.42(2)
N4 C23 1.49(2)
N4 C14 1.33(2)
N1 C10 1.480(19)
N1 C6 1.47(2)
N1 C1 1.33(2)
C10 C11 1.51(2)
C7 C9 1.49(3)
C7 C8 1.53(3)
C7 C6 1.53(3)
C11 C13 1.51(2)
C11 C12 1.49(3)
C4 C5 1.53(3)
C2 C3 1.50(3)
C1 O2 1.24(2)
C20 C22 1.52(4)
C20 C19 1.55(4)
C20 C21 1.44(4)
C24 C26 1.55(3)
C24 C25 1.45(3)
C24 C23 1.54(3)
C17 C18 1.51(3)
C15 C16 1.47(3)
C14 O7 1.28(2)
O9 N6 1.259(19)
O8 N6 1.23(2)
O10 N6 1.23(2)
O4 N3 1.205(19)
O3 N3 1.25(2)
O5 N3 1.205(19)
